data_4519397
loop_
_publ_author_name
'Gazdag, Tam\'as'
'Mayer, P\'eter J'
'Kalapos, P\'eter P\'al'
'Holczbauer, Tam\'as'
'El Bakouri, Ouissam'
'London, G\'abor'

_publ_section_title
;
 Unsymmetrical Thienopentalenes: Synthesis, Optoelectronic Properties, and
 (Anti)aromaticity Analysis.
;
_journal_issue 10
_journal_name_full 'ACS omega'
_journal_page_first 8336
_journal_page_last 8349
_journal_paper_doi 10.1021/acsomega.1c05618
_journal_volume 7
_journal_year 2022
_chemical_formula_moiety 'C20 H12 S'
_chemical_formula_sum 'C20 H12 S'
_chemical_formula_weight 284.36
_chemical_melting_point 408
_chemical_name_systematic
;
4-Phenylbenzo[4,5]pentaleno[1,2-c]thiophene
;
_space_group_crystal_system monoclinic
_space_group_IT_number 14
_space_group_name_Hall '-P 2ybc'
_space_group_name_H-M_alt 'P 1 21/c 1'
_atom_sites_solution_hydrogens geom
_atom_sites_solution_primary direct
_atom_sites_solution_secondary direct
_audit_creation_method SHELXL-2018/3
_cell_angle_alpha 90
_cell_angle_beta 99.752(7)
_cell_angle_gamma 90
_cell_formula_units_Z 4
_cell_length_a 15.5106(7)
_cell_length_b 4.9274(2)
_cell_length_c 18.1757(9)
_cell_measurement_reflns_used 35483
_cell_measurement_temperature 138(2)
_cell_measurement_theta_max 27.515
_cell_measurement_theta_min 3.07
_cell_volume 1369.04(11)
_computing_cell_refinement
;
RAPID-AUTO (Rigaku Corp., Tokyo, Japan, 2015)
;
_computing_data_collection
;
RAPID-AUTO (Rigaku Corp., Tokyo, Japan, 2015)
;
_computing_data_reduction
;
RAPID-AUTO (Rigaku Corp., Tokyo, Japan, 2015)
;
_computing_molecular_graphics
;
Spek, A.L. (2003). J.Appl.Cryst. 36,7-13.

Olex2 1.3 (Dolomanov et al., 2009)
;
_computing_publication_material
;
C. F. Macrae, J. Appl. Cryst., 41, 466-470, 2008

Olex2 1.3 (Dolomanov et al., 2009)
;
_computing_structure_refinement
;
SHELXL-2018/3 (Sheldrick, 2018)
;
_computing_structure_solution
;
  Sheldrick, G. M. (2015). Acta Cryst. A71, 3-8.
;
_diffrn_ambient_temperature 138(2)
_diffrn_detector_area_resol_mean 10.0000
_diffrn_measured_fraction_theta_full 0.998
_diffrn_measured_fraction_theta_max 0.998
_diffrn_measurement_device RAXIS-RAPID
_diffrn_radiation_detector RX
_diffrn_radiation_monochromator 'Graphite Monochromator'
_diffrn_radiation_source 'Sealed Tube'
_diffrn_radiation_type MoK\a
_diffrn_radiation_wavelength 0.71075
_diffrn_reflns_av_R_equivalents 0.0558
_diffrn_reflns_av_unetI/netI 0.0211
_diffrn_reflns_Laue_measured_fraction_full 0.998
_diffrn_reflns_Laue_measured_fraction_max 0.998
_diffrn_reflns_limit_h_max 18
_diffrn_reflns_limit_h_min -18
_diffrn_reflns_limit_k_max 5
_diffrn_reflns_limit_k_min -5
_diffrn_reflns_limit_l_max 21
_diffrn_reflns_limit_l_min -21
_diffrn_reflns_number 36556
_diffrn_reflns_point_group_measured_fraction_full 0.998
_diffrn_reflns_point_group_measured_fraction_max 0.998
_diffrn_reflns_theta_full 25.242
_diffrn_reflns_theta_max 25.347
_diffrn_reflns_theta_min 3.197
_exptl_absorpt_coefficient_mu 0.225
_exptl_absorpt_correction_T_max 0.991885
_exptl_absorpt_correction_T_min 0.968289
_exptl_absorpt_correction_type numerical
_exptl_absorpt_process_details
;
  NUMABS, Numerical Absorption correction Program (T.Higashi, 2011)
;
_exptl_crystal_colour red
_exptl_crystal_density_diffrn 1.380
_exptl_crystal_density_method 'not measured'
_exptl_crystal_description block
_exptl_crystal_F_000 592
_exptl_crystal_size_max 0.280
_exptl_crystal_size_mid 0.250
_exptl_crystal_size_min 0.220
_refine_diff_density_max 0.685
_refine_diff_density_min -0.246
_refine_diff_density_rms 0.056
_refine_ls_extinction_method none
_refine_ls_goodness_of_fit_ref 1.168
_refine_ls_hydrogen_treatment constr
_refine_ls_matrix_type full
_refine_ls_number_parameters 226
_refine_ls_number_reflns 2486
_refine_ls_number_restraints 0
_refine_ls_restrained_S_all 1.168
_refine_ls_R_factor_all 0.0639
_refine_ls_R_factor_gt 0.0580
_refine_ls_shift/su_max 0.000
_refine_ls_shift/su_mean 0.000
_refine_ls_structure_factor_coef Fsqd
_refine_ls_weighting_details 'w=1/[\s^2^(Fo^2^)+(0.0425P)^2^+1.7212P] where P=(Fo^2^+2Fc^2^)/3'
_refine_ls_weighting_scheme calc
_refine_ls_wR_factor_gt 0.1243
_refine_ls_wR_factor_ref 0.1272
_reflns_Friedel_coverage 0.000
_reflns_number_gt 2308
_reflns_number_total 2486
_reflns_threshold_expression 'I > 2\s(I)'
_cod_data_source_file ao1c05618_si_001.cif
_cod_data_source_block shelx
_cod_original_sg_symbol_H-M 'P 21/c'
_cod_database_code 4519397
_shelx_shelxl_version_number 2018/3
_shelx_space_group_comment
;
The symmetry employed for this shelxl refinement is uniquely defined
by the following loop, which should always be used as a source of
symmetry information in preference to the above space-group names.
They are only intended as comments.
;
_shelx_estimated_absorpt_t_min 0.940
_shelx_estimated_absorpt_t_max 0.952

loop_
_space_group_symop_operation_xyz
'x, y, z'
'-x, y+1/2, -z+1/2'
'-x, -y, -z'
'x, -y-1/2, z-1/2'

loop_
_atom_site_label
_atom_site_type_symbol
_atom_site_fract_x
_atom_site_fract_y
_atom_site_fract_z
_atom_site_U_iso_or_equiv
_atom_site_adp_type
_atom_site_occupancy
_atom_site_site_symmetry_order
_atom_site_calc_flag
_atom_site_refinement_flags_posn
_atom_site_refinement_flags_adp
_atom_site_refinement_flags_occupancy
_atom_site_disorder_assembly
_atom_site_disorder_group
S1 S 0.91016(5) -0.16102(14) 0.71866(4) 0.0323(2) Uani 1 1 d . . . . .
C1 C 0.82560(17) 0.0625(5) 0.68771(14) 0.0286(6) Uani 1 1 d . . . . .
H1 H 0.777163 0.093199 0.712388 0.034 Uiso 1 1 calc R U . . .
C2 C 0.83726(16) 0.1876(5) 0.62412(14) 0.0272(6) Uani 1 1 d . . . . .
C3 C 0.79694(16) 0.3883(5) 0.56999(13) 0.0273(6) Uani 1 1 d . . . . .
C4 C 0.72625(16) 0.5517(5) 0.55233(14) 0.0269(6) Uani 1 1 d . . . . .
C5 C 0.73767(17) 0.7047(5) 0.48360(14) 0.0295(6) Uani 1 1 d . . . . .
C6 C 0.68722(19) 0.9049(6) 0.44327(15) 0.0376(7) Uani 1 1 d . . . . .
H6 H 0.634548 0.964882 0.458129 0.045 Uiso 1 1 calc R U . . .
C7 C 0.7148(2) 1.0172(7) 0.38054(17) 0.0456(8) Uani 1 1 d . . . . .
H7 H 0.680991 1.155864 0.353118 0.055 Uiso 1 1 calc R U . . .
C8 C 0.7906(2) 0.9291(6) 0.35801(16) 0.0407(7) Uani 1 1 d . . . . .
H8 H 0.807893 1.005964 0.314842 0.049 Uiso 1 1 calc R U . . .
C9 C 0.84214(19) 0.7285(6) 0.39780(14) 0.0335(6) Uani 1 1 d . . . . .
H9 H 0.894176 0.667785 0.381948 0.040 Uiso 1 1 calc R U . . .
C10 C 0.81637(17) 0.6193(5) 0.46062(14) 0.0286(6) Uani 1 1 d . . . . .
C11 C 0.85540(16) 0.4184(5) 0.51486(13) 0.0260(5) Uani 1 1 d . . . . .
C12 C 0.92567(17) 0.2520(5) 0.53118(14) 0.0296(6) Uani 1 1 d . . . . .
H12 H 0.972076 0.235381 0.503415 0.035 Uiso 1 1 calc R U . . .
C13 C 0.91729(16) 0.1031(5) 0.59904(14) 0.0276(6) Uani 1 1 d . . . . .
C14 C 0.96253(17) -0.0842(5) 0.64464(14) 0.0296(6) Uani 1 1 d . . . . .
H14 H 1.016165 -0.163067 0.636921 0.036 Uiso 1 1 calc R U . . .
C15 C 0.65027(16) 0.5678(5) 0.59106(14) 0.0266(6) Uani 1 1 d . . . . .
C18 C 0.50614(18) 0.5797(6) 0.66484(15) 0.0351(6) Uani 1 1 d . . . . .
H18 H 0.457849 0.586140 0.690717 0.042 Uiso 0.5 1 calc R U P A 1
H18A H 0.454641 0.581996 0.686651 0.042 Uiso 0.5 1 calc R U P B 2
C16 C 0.6582(3) 0.5666(10) 0.6671(3) 0.0257(11) Uani 0.5 1 d . . P C 1
H16 H 0.715185 0.559659 0.696157 0.031 Uiso 0.5 1 calc R U P C 1
C17 C 0.5869(4) 0.5753(11) 0.7035(3) 0.0319(12) Uani 0.5 1 d . . P C 1
H17 H 0.595643 0.578062 0.756553 0.038 Uiso 0.5 1 calc R U P C 1
C19 C 0.4905(3) 0.5749(11) 0.5856(3) 0.0322(12) Uani 0.5 1 d . . P C 1
H19 H 0.432536 0.575016 0.558439 0.039 Uiso 0.5 1 calc R U P C 1
C20 C 0.5617(3) 0.5701(11) 0.5486(3) 0.0293(11) Uani 0.5 1 d . . P C 1
H20 H 0.552687 0.568412 0.495619 0.035 Uiso 0.5 1 calc R U P C 1
C16A C 0.6130(3) 0.8152(11) 0.6045(3) 0.0315(12) Uani 0.5 1 d . . P C 2
H16A H 0.636173 0.979620 0.588807 0.038 Uiso 0.5 1 calc R U P C 2
C17A C 0.5411(4) 0.8199(12) 0.6414(3) 0.0366(13) Uani 0.5 1 d . . P C 2
H17A H 0.515489 0.988842 0.650738 0.044 Uiso 0.5 1 calc R U P C 2
C19A C 0.5486(4) 0.3383(12) 0.6554(3) 0.0357(13) Uani 0.5 1 d . . P C 2
H19A H 0.528168 0.174463 0.673928 0.043 Uiso 0.5 1 calc R U P C 2
C20A C 0.6208(3) 0.3315(11) 0.6192(3) 0.0296(11) Uani 0.5 1 d . . P C 2
H20A H 0.649734 0.164553 0.613883 0.036 Uiso 0.5 1 calc R U P C 2

loop_
_atom_site_aniso_label
_atom_site_aniso_U_11
_atom_site_aniso_U_22
_atom_site_aniso_U_33
_atom_site_aniso_U_23
_atom_site_aniso_U_13
_atom_site_aniso_U_12
S1 0.0370(4) 0.0298(4) 0.0292(4) 0.0049(3) 0.0033(3) 0.0025(3)
C1 0.0299(13) 0.0265(14) 0.0292(13) -0.0023(11) 0.0046(10) 0.0012(11)
C2 0.0284(13) 0.0241(13) 0.0284(13) -0.0059(11) 0.0033(10) -0.0025(11)
C3 0.0301(13) 0.0240(13) 0.0272(13) -0.0026(10) 0.0034(10) -0.0011(11)
C4 0.0310(14) 0.0215(13) 0.0287(13) -0.0021(10) 0.0060(10) -0.0012(10)
C5 0.0342(14) 0.0255(14) 0.0289(13) -0.0034(11) 0.0054(11) 0.0006(11)
C6 0.0417(16) 0.0343(16) 0.0376(15) 0.0056(13) 0.0091(12) 0.0079(13)
C7 0.0494(18) 0.0451(19) 0.0426(17) 0.0130(15) 0.0087(14) 0.0134(15)
C8 0.0504(18) 0.0405(17) 0.0330(15) 0.0098(13) 0.0119(13) 0.0068(14)
C9 0.0402(15) 0.0325(15) 0.0283(13) -0.0008(12) 0.0072(11) 0.0003(12)
C10 0.0331(14) 0.0242(13) 0.0281(13) -0.0018(11) 0.0038(10) 0.0001(11)
C11 0.0285(13) 0.0243(13) 0.0255(12) -0.0042(10) 0.0060(10) -0.0025(10)
C12 0.0317(14) 0.0292(14) 0.0289(13) -0.0021(11) 0.0086(11) -0.0015(11)
C13 0.0300(13) 0.0245(13) 0.0273(13) -0.0032(10) 0.0019(10) -0.0004(10)
C14 0.0300(13) 0.0285(14) 0.0303(13) -0.0024(11) 0.0051(11) 0.0048(11)
C15 0.0311(13) 0.0205(13) 0.0280(13) -0.0013(10) 0.0041(10) 0.0012(10)
C18 0.0342(15) 0.0345(16) 0.0397(15) 0.0023(12) 0.0149(12) 0.0064(12)
C16 0.026(3) 0.021(2) 0.028(3) 0.001(2) 0.002(2) 0.000(2)
C17 0.042(3) 0.026(3) 0.030(3) 0.004(2) 0.010(2) 0.009(2)
C19 0.027(3) 0.028(3) 0.040(3) 0.001(2) 0.001(2) 0.003(2)
C20 0.035(3) 0.025(3) 0.027(3) 0.001(2) 0.002(2) 0.003(2)
C16A 0.036(3) 0.023(3) 0.036(3) -0.001(2) 0.006(2) 0.000(2)
C17A 0.042(3) 0.031(3) 0.037(3) -0.006(2) 0.008(2) 0.009(3)
C19A 0.041(3) 0.036(3) 0.032(3) 0.008(2) 0.010(2) -0.002(3)
C20A 0.031(3) 0.026(3) 0.031(3) 0.000(2) 0.002(2) 0.002(2)

loop_
_atom_type_symbol
_atom_type_description
_atom_type_scat_dispersion_real
_atom_type_scat_dispersion_imag
_atom_type_scat_source
C C 0.0033 0.0016 'International Tables Vol C Tables 4.2.6.8 and 6.1.1.4'
H H 0.0000 0.0000 'International Tables Vol C Tables 4.2.6.8 and 6.1.1.4'
S S 0.1246 0.1234 'International Tables Vol C Tables 4.2.6.8 and 6.1.1.4'

loop_
_geom_angle_atom_site_label_1
_geom_angle_atom_site_label_2
_geom_angle_atom_site_label_3
_geom_angle
_geom_angle_site_symmetry_1
_geom_angle_site_symmetry_3
_geom_angle_publ_flag
C14 S1 C1 92.16(12) . . ?
C2 C1 S1 111.4(2) . . ?
C2 C1 H1 124.3 . . ?
S1 C1 H1 124.3 . . ?
C1 C2 C13 112.5(2) . . ?
C1 C2 C3 141.5(2) . . ?
C13 C2 C3 105.9(2) . . ?
C4 C3 C2 143.1(2) . . ?
C4 C3 C11 110.3(2) . . ?
C2 C3 C11 106.6(2) . . ?
C3 C4 C15 126.8(2) . . ?
C3 C4 C5 107.0(2) . . ?
C15 C4 C5 126.1(2) . . ?
C6 C5 C10 119.4(2) . . ?
C6 C5 C4 131.5(2) . . ?
C10 C5 C4 109.0(2) . . ?
C5 C6 C7 119.2(3) . . ?
C5 C6 H6 120.4 . . ?
C7 C6 H6 120.4 . . ?
C8 C7 C6 120.8(3) . . ?
C8 C7 H7 119.6 . . ?
C6 C7 H7 119.6 . . ?
C7 C8 C9 120.8(3) . . ?
C7 C8 H8 119.6 . . ?
C9 C8 H8 119.6 . . ?
C10 C9 C8 119.0(3) . . ?
C10 C9 H9 120.5 . . ?
C8 C9 H9 120.5 . . ?
C9 C10 C5 120.8(2) . . ?
C9 C10 C11 132.8(2) . . ?
C5 C10 C11 106.4(2) . . ?
C12 C11 C10 141.9(2) . . ?
C12 C11 C3 110.9(2) . . ?
C10 C11 C3 107.3(2) . . ?
C11 C12 C13 107.8(2) . . ?
C11 C12 H12 126.1 . . ?
C13 C12 H12 126.1 . . ?
C14 C13 C2 112.6(2) . . ?
C14 C13 C12 138.5(2) . . ?
C2 C13 C12 108.9(2) . . ?
C13 C14 S1 111.3(2) . . ?
C13 C14 H14 124.4 . . ?
S1 C14 H14 124.4 . . ?
C20A C15 C16A 120.1(3) . . ?
C16 C15 C20 116.8(3) . . ?
C16 C15 C4 122.7(3) . . ?
C20A C15 C4 118.3(3) . . ?
C16A C15 C4 121.5(3) . . ?
C20 C15 C4 120.4(3) . . ?
C19A C18 C17A 118.2(4) . . ?
C17 C18 C19 121.3(4) . . ?
C17 C18 H18 119.3 . . ?
C19 C18 H18 119.3 . . ?
C19A C18 H18A 120.9 . . ?
C17A C18 H18A 120.9 . . ?
C15 C16 C17 122.8(4) . . ?
C15 C16 H16 118.6 . . ?
C17 C16 H16 118.6 . . ?
C18 C17 C16 120.4(5) . . ?
C18 C17 H17 119.8 . . ?
C16 C17 H17 119.8 . . ?
C20 C19 C18 118.6(4) . . ?
C20 C19 H19 120.7 . . ?
C18 C19 H19 120.7 . . ?
C19 C20 C15 120.0(4) . . ?
C19 C20 H20 120.0 . . ?
C15 C20 H20 120.0 . . ?
C15 C16A C17A 119.3(5) . . ?
C15 C16A H16A 120.3 . . ?
C17A C16A H16A 120.3 . . ?
C16A C17A C18 121.0(5) . . ?
C16A C17A H17A 119.5 . . ?
C18 C17A H17A 119.5 . . ?
C18 C19A C20A 121.2(5) . . ?
C18 C19A H19A 119.4 . . ?
C20A C19A H19A 119.4 . . ?
C15 C20A C19A 119.9(5) . . ?
C15 C20A H20A 120.1 . . ?
C19A C20A H20A 120.1 . . ?

loop_
_geom_bond_atom_site_label_1
_geom_bond_atom_site_label_2
_geom_bond_distance
_geom_bond_site_symmetry_2
_geom_bond_publ_flag
S1 C14 1.727(3) . ?
S1 C1 1.732(3) . ?
C1 C2 1.349(4) . ?
C1 H1 0.9500 . ?
C2 C13 1.454(3) . ?
C2 C3 1.459(4) . ?
C3 C4 1.354(4) . ?
C3 C11 1.468(3) . ?
C4 C15 1.474(3) . ?
C4 C5 1.495(4) . ?
C5 C6 1.389(4) . ?
C5 C10 1.419(4) . ?
C6 C7 1.398(4) . ?
C6 H6 0.9500 . ?
C7 C8 1.378(4) . ?
C7 H7 0.9500 . ?
C8 C9 1.394(4) . ?
C8 H8 0.9500 . ?
C9 C10 1.381(4) . ?
C9 H9 0.9500 . ?
C10 C11 1.455(4) . ?
C11 C12 1.356(4) . ?
C12 C13 1.460(4) . ?
C12 H12 0.9500 . ?
C13 C14 1.354(4) . ?
C14 H14 0.9500 . ?
C15 C16 1.366(5) . ?
C15 C20A 1.380(6) . ?
C15 C16A 1.389(6) . ?
C15 C20 1.457(6) . ?
C18 C17 1.328(6) . ?
C18 C19A 1.385(6) . ?
C18 C17A 1.398(7) . ?
C18 C19 1.420(6) . ?
C18 H18 0.9500 . ?
C18 H18A 0.9500 . ?
C16 C17 1.384(7) . ?
C16 H16 0.9500 . ?
C17 H17 0.9500 . ?
C19 C20 1.385(7) . ?
C19 H19 0.9500 . ?
C20 H20 0.9500 . ?
C16A C17A 1.395(8) . ?
C16A H16A 0.9500 . ?
C17A H17A 0.9500 . ?
C19A C20A 1.391(7) . ?
C19A H19A 0.9500 . ?
C20A H20A 0.9500 . ?

loop_
_geom_torsion_atom_site_label_1
_geom_torsion_atom_site_label_2
_geom_torsion_atom_site_label_3
_geom_torsion_atom_site_label_4
_geom_torsion
_geom_torsion_site_symmetry_1
_geom_torsion_site_symmetry_2
_geom_torsion_site_symmetry_3
_geom_torsion_site_symmetry_4
_geom_torsion_publ_flag
C14 S1 C1 C2 0.2(2) . . . . ?
S1 C1 C2 C13 -0.3(3) . . . . ?
S1 C1 C2 C3 -179.1(3) . . . . ?
C1 C2 C3 C4 -2.6(6) . . . . ?
C13 C2 C3 C4 178.6(3) . . . . ?
C1 C2 C3 C11 178.2(3) . . . . ?
C13 C2 C3 C11 -0.7(3) . . . . ?
C2 C3 C4 C15 -3.3(5) . . . . ?
C11 C3 C4 C15 176.0(2) . . . . ?
C2 C3 C4 C5 179.3(3) . . . . ?
C11 C3 C4 C5 -1.4(3) . . . . ?
C3 C4 C5 C6 -177.2(3) . . . . ?
C15 C4 C5 C6 5.4(5) . . . . ?
C3 C4 C5 C10 1.6(3) . . . . ?
C15 C4 C5 C10 -175.9(2) . . . . ?
C10 C5 C6 C7 0.4(4) . . . . ?
C4 C5 C6 C7 179.0(3) . . . . ?
C5 C6 C7 C8 0.8(5) . . . . ?
C6 C7 C8 C9 -0.9(5) . . . . ?
C7 C8 C9 C10 -0.3(5) . . . . ?
C8 C9 C10 C5 1.5(4) . . . . ?
C8 C9 C10 C11 -177.8(3) . . . . ?
C6 C5 C10 C9 -1.5(4) . . . . ?
C4 C5 C10 C9 179.5(2) . . . . ?
C6 C5 C10 C11 177.9(2) . . . . ?
C4 C5 C10 C11 -1.1(3) . . . . ?
C9 C10 C11 C12 -1.0(6) . . . . ?
C5 C10 C11 C12 179.7(3) . . . . ?
C9 C10 C11 C3 179.5(3) . . . . ?
C5 C10 C11 C3 0.2(3) . . . . ?
C4 C3 C11 C12 -178.9(2) . . . . ?
C2 C3 C11 C12 0.7(3) . . . . ?
C4 C3 C11 C10 0.8(3) . . . . ?
C2 C3 C11 C10 -179.7(2) . . . . ?
C10 C11 C12 C13 -179.8(3) . . . . ?
C3 C11 C12 C13 -0.3(3) . . . . ?
C1 C2 C13 C14 0.4(3) . . . . ?
C3 C2 C13 C14 179.6(2) . . . . ?
C1 C2 C13 C12 -178.7(2) . . . . ?
C3 C2 C13 C12 0.5(3) . . . . ?
C11 C12 C13 C14 -178.9(3) . . . . ?
C11 C12 C13 C2 -0.1(3) . . . . ?
C2 C13 C14 S1 -0.3(3) . . . . ?
C12 C13 C14 S1 178.5(3) . . . . ?
C1 S1 C14 C13 0.1(2) . . . . ?
C3 C4 C15 C16 42.5(5) . . . . ?
C5 C4 C15 C16 -140.6(3) . . . . ?
C3 C4 C15 C20A -36.4(4) . . . . ?
C5 C4 C15 C20A 140.5(3) . . . . ?
C3 C4 C15 C16A 138.6(4) . . . . ?
C5 C4 C15 C16A -44.5(4) . . . . ?
C3 C4 C15 C20 -134.0(3) . . . . ?
C5 C4 C15 C20 42.9(4) . . . . ?
C20 C15 C16 C17 -1.8(6) . . . . ?
C4 C15 C16 C17 -178.4(4) . . . . ?
C19 C18 C17 C16 0.2(7) . . . . ?
C15 C16 C17 C18 1.4(8) . . . . ?
C17 C18 C19 C20 -1.1(7) . . . . ?
C18 C19 C20 C15 0.5(7) . . . . ?
C16 C15 C20 C19 0.9(6) . . . . ?
C4 C15 C20 C19 177.6(4) . . . . ?
C20A C15 C16A C17A -5.2(7) . . . . ?
C4 C15 C16A C17A 180.0(4) . . . . ?
C15 C16A C17A C18 -0.1(8) . . . . ?
C19A C18 C17A C16A 4.6(7) . . . . ?
C17A C18 C19A C20A -4.1(7) . . . . ?
C16A C15 C20A C19A 5.7(6) . . . . ?
C4 C15 C20A C19A -179.3(4) . . . . ?
C18 C19A C20A C15 -1.0(7) . . . . ?
